data_7216741
loop_
_publ_author_name
'Pal, Souvik'
'Jana, Partha P.'
'Nayek, Hari Pada'

_publ_section_title
;
 Mononuclear complexes and a coordination polymer of the 2-pyridylamino
 (NH2Py) functionalized P(v) ligand
;
_journal_issue 51
_journal_name_full 'RSC Advances'
_journal_page_first 26902
_journal_paper_doi 10.1039/c4ra02258k
_journal_volume 4
_journal_year 2014
_chemical_formula_moiety 'C20 H20 Cl5 Cu2 N8 O4 P'
_chemical_formula_sum 'C20 H20 Cl5 Cu2 N8 O4 P'
_chemical_formula_weight 771.74
_chemical_name_systematic
; 
 ? 
;
_space_group_IT_number 29
_symmetry_cell_setting orthorhombic
_symmetry_space_group_name_Hall 'P 2c -2ac'
_symmetry_space_group_name_H-M 'P c a 21'
_atom_sites_solution_hydrogens geom
_atom_sites_solution_primary direct
_atom_sites_solution_secondary difmap
_audit_creation_method SHELXL-97
_cell_angle_alpha 90.00
_cell_angle_beta 90.00
_cell_angle_gamma 90.00
_cell_formula_units_Z 4
_cell_length_a 16.1550(7)
_cell_length_b 9.5010(5)
_cell_length_c 19.1570(9)
_cell_measurement_reflns_used 3213
_cell_measurement_temperature 293(2)
_cell_measurement_theta_max 28.7681
_cell_measurement_theta_min 3.0138
_cell_volume 2940.4(2)
_computing_structure_refinement 'SHELXL-97 (Sheldrick, 1997)'
_computing_structure_solution 'SHELXS-97 (Sheldrick, 1990)'
_diffrn_ambient_temperature 293(2)
_diffrn_measured_fraction_theta_full 0.994
_diffrn_measured_fraction_theta_max 0.994
_diffrn_radiation_monochromator graphite
_diffrn_radiation_source 'fine-focus sealed tube'
_diffrn_radiation_type MoK\a
_diffrn_radiation_wavelength 0.71073
_diffrn_reflns_av_R_equivalents 0.0687
_diffrn_reflns_av_sigmaI/netI 0.0990
_diffrn_reflns_limit_h_max 20
_diffrn_reflns_limit_h_min -19
_diffrn_reflns_limit_k_max 11
_diffrn_reflns_limit_k_min -12
_diffrn_reflns_limit_l_max 24
_diffrn_reflns_limit_l_min -24
_diffrn_reflns_number 15641
_diffrn_reflns_theta_full 26.99
_diffrn_reflns_theta_max 26.99
_diffrn_reflns_theta_min 3.02
_exptl_absorpt_coefficient_mu 1.998
_exptl_absorpt_correction_type none
_exptl_crystal_colour brown
_exptl_crystal_density_diffrn 1.743
_exptl_crystal_density_method 'not measured'
_exptl_crystal_description plates
_exptl_crystal_F_000 1544
_exptl_crystal_size_max 0.16
_exptl_crystal_size_mid 0.14
_exptl_crystal_size_min 0.08
_refine_diff_density_max 0.863
_refine_diff_density_min -0.551
_refine_diff_density_rms 0.107
_refine_ls_abs_structure_details 'Flack H D (1983), Acta Cryst. A39, 876-881'
_refine_ls_abs_structure_Flack 0.00(2)
_refine_ls_extinction_method none
_refine_ls_goodness_of_fit_ref 1.016
_refine_ls_hydrogen_treatment mixed
_refine_ls_matrix_type full
_refine_ls_number_parameters 362
_refine_ls_number_reflns 6207
_refine_ls_number_restraints 1
_refine_ls_restrained_S_all 1.016
_refine_ls_R_factor_all 0.0947
_refine_ls_R_factor_gt 0.0603
_refine_ls_shift/su_max 0.000
_refine_ls_shift/su_mean 0.000
_refine_ls_structure_factor_coef Fsqd
_refine_ls_weighting_details 'calc w=1/[\s^2^(Fo^2^)+(0.0540P)^2^+0.0000P] where P=(Fo^2^+2Fc^2^)/3'
_refine_ls_weighting_scheme calc
_refine_ls_wR_factor_gt 0.1213
_refine_ls_wR_factor_ref 0.1357
_reflns_number_gt 4421
_reflns_number_total 6207
_reflns_threshold_expression >2sigma(I)
_cod_data_source_file c4ra02258k2.cif
_cod_data_source_block shelxl
_cod_depositor_comments
;
The following automatic conversions were performed:

'_symmetry_cell_setting' value 'Orthorhombic' changed to
'orthorhombic' according to
/usr/data/users/saulius/crontab/automatic-downloads/rss-feeds/RSC/lib/dictionaries/cif_core.dic
dictionary named 'cif_core.dic' version 2.4.2 from 2011-04-26.

Automatic conversion script
Id: cif_fix_values 2281 2013-09-26 08:29:07Z andrius 
;
_cod_database_code 7216741

loop_
_symmetry_equiv_pos_as_xyz
'x, y, z'
'-x, -y, z+1/2'
'-x+1/2, y, z+1/2'
'x+1/2, -y, z'

loop_
_atom_site_label
_atom_site_type_symbol
_atom_site_fract_x
_atom_site_fract_y
_atom_site_fract_z
_atom_site_U_iso_or_equiv
_atom_site_adp_type
_atom_site_occupancy
_atom_site_symmetry_multiplicity
_atom_site_calc_flag
_atom_site_refinement_flags
C6 C 0.7169(4) 0.0107(7) 0.4840(3) 0.0247(15) Uani 1 1 d .
C11 C 0.6211(4) -0.1415(8) 0.3163(4) 0.0278(17) Uani 1 1 d .
C16 C 0.6023(4) 0.3514(8) 0.4130(4) 0.0269(16) Uani 1 1 d .
C14 C 0.6537(5) -0.4145(9) 0.2702(5) 0.041(2) Uani 1 1 d .
H13 H 0.6638 -0.5049 0.2536 0.049 Uiso 1 1 calc R
C10 C 0.7743(6) -0.1130(11) 0.5801(5) 0.060(3) Uani 1 1 d .
H14 H 0.8201 -0.1580 0.5993 0.072 Uiso 1 1 calc R
C15 C 0.5767(5) -0.3695(8) 0.2812(5) 0.039(2) Uani 1 1 d .
H15 H 0.5326 -0.4305 0.2735 0.047 Uiso 1 1 calc R
C20 C 0.5395(5) 0.5600(9) 0.4542(4) 0.044(2) Uani 1 1 d .
H16 H 0.4907 0.6092 0.4623 0.052 Uiso 1 1 calc R
C1 C 0.7126(4) 0.2038(8) 0.2391(4) 0.0259(16) Uani 1 1 d .
C9 C 0.7037(6) -0.1062(11) 0.6165(5) 0.056(3) Uani 1 1 d .
H18 H 0.6995 -0.1450 0.6609 0.067 Uiso 1 1 calc R
C8 C 0.6387(6) -0.0403(10) 0.5860(5) 0.049(2) Uani 1 1 d .
H19 H 0.5895 -0.0330 0.6111 0.058 Uiso 1 1 calc R
C13 C 0.7186(5) -0.3221(10) 0.2842(5) 0.051(2) Uani 1 1 d .
H20 H 0.7730 -0.3519 0.2786 0.061 Uiso 1 1 calc R
C12 C 0.7026(5) -0.1874(9) 0.3063(5) 0.042(2) Uani 1 1 d .
H21 H 0.7463 -0.1260 0.3148 0.050 Uiso 1 1 calc R
C3 C 0.6260(6) 0.2359(13) 0.1363(5) 0.068(3) Uani 1 1 d .
H22 H 0.5753 0.2264 0.1138 0.081 Uiso 1 1 calc R
C7 C 0.6414(5) 0.0160(9) 0.5202(4) 0.041(2) Uani 1 1 d .
H23 H 0.5947 0.0565 0.5002 0.049 Uiso 1 1 calc R
C17 C 0.6794(5) 0.4129(9) 0.4292(4) 0.038(2) Uani 1 1 d .
H24 H 0.7282 0.3645 0.4202 0.046 Uiso 1 1 calc R
C4 C 0.6932(7) 0.2955(13) 0.1016(5) 0.069(3) Uani 1 1 d .
H25 H 0.6865 0.3305 0.0566 0.082 Uiso 1 1 calc R
C2 C 0.6351(5) 0.1917(11) 0.2037(4) 0.054(3) Uani 1 1 d .
H26 H 0.5900 0.1530 0.2270 0.065 Uiso 1 1 calc R
C5 C 0.7676(6) 0.3028(11) 0.1326(4) 0.057(3) Uani 1 1 d .
H27 H 0.8139 0.3353 0.1087 0.068 Uiso 1 1 calc R
C18 C 0.6818(6) 0.5440(11) 0.4582(6) 0.060(3) Uani 1 1 d .
H28 H 0.7329 0.5826 0.4698 0.072 Uiso 1 1 calc R
C19 C 0.6114(6) 0.6210(9) 0.4710(5) 0.047(2) Uani 1 1 d .
H29 H 0.6137 0.7107 0.4903 0.057 Uiso 1 1 calc R
N1 N 0.7279(3) 0.1656(6) 0.3045(3) 0.0277(14) Uani 1 1 d .
N2 N 0.7320(3) 0.0679(7) 0.4198(3) 0.0275(14) Uani 1 1 d .
N3 N 0.5969(3) -0.0142(6) 0.3401(3) 0.0256(14) Uani 1 1 d .
N4 N 0.5893(3) 0.2195(6) 0.3856(3) 0.0262(14) Uani 1 1 d .
N5 N 0.7728(4) 0.2603(7) 0.2013(3) 0.0405(18) Uani 1 1 d .
H5 H 0.8198 0.2716 0.2217 0.049 Uiso 1 1 calc R
N6 N 0.5616(4) -0.2390(6) 0.3030(3) 0.0324(15) Uani 1 1 d .
H6 H 0.5108 -0.2148 0.3092 0.039 Uiso 1 1 calc R
N7 N 0.7797(4) -0.0556(8) 0.5159(3) 0.0439(18) Uani 1 1 d .
H7 H 0.8262 -0.0617 0.4941 0.053 Uiso 1 1 calc R
N8 N 0.5347(4) 0.4310(7) 0.4260(3) 0.0348(16) Uani 1 1 d .
H8 H 0.4867 0.3976 0.4159 0.042 Uiso 1 1 calc R
O1 O 0.5703(6) -0.3982(13) 0.0912(8) 0.165(5) Uani 1 1 d .
O2 O 0.4552(6) -0.3545(16) 0.1636(6) 0.181(6) Uani 1 1 d .
O3 O 0.4606(8) -0.2766(12) 0.0528(4) 0.150(5) Uani 1 1 d .
O4 O 0.5471(7) -0.1901(14) 0.1405(6) 0.161(5) Uani 1 1 d .
Cl1 Cl 0.93166(11) 0.1160(2) 0.44674(10) 0.0348(5) Uani 1 1 d .
Cl2 Cl 0.41174(11) -0.0098(2) 0.27343(10) 0.0341(4) Uani 1 1 d .
Cl3 Cl 0.87537(11) 0.3762(2) 0.33511(11) 0.0391(5) Uani 1 1 d .
Cl4 Cl 0.38811(11) 0.2360(2) 0.39505(12) 0.0478(6) Uani 1 1 d .
Cl5 Cl 0.5076(2) -0.3094(5) 0.10948(15) 0.0881(10) Uani 1 1 d .
P1 P 0.66140(9) 0.11002(17) 0.36321(12) 0.0243(4) Uani 1 1 d .
Cu1 Cu 0.83101(5) 0.15649(9) 0.36642(6) 0.0290(2) Uani 1 1 d .
Cu2 Cu 0.49080(4) 0.09560(9) 0.35836(5) 0.0303(2) Uani 1 1 d .

loop_
_atom_site_aniso_label
_atom_site_aniso_U_11
_atom_site_aniso_U_22
_atom_site_aniso_U_33
_atom_site_aniso_U_23
_atom_site_aniso_U_13
_atom_site_aniso_U_12
C6 0.020(4) 0.026(4) 0.028(4) -0.004(3) 0.000(3) -0.006(3)
C11 0.014(4) 0.043(5) 0.027(4) -0.003(3) -0.003(3) 0.006(3)
C16 0.017(4) 0.029(4) 0.035(4) 0.002(3) -0.002(3) -0.004(3)
C14 0.039(5) 0.024(5) 0.061(6) -0.008(4) 0.000(4) 0.006(4)
C10 0.047(6) 0.086(8) 0.047(6) 0.025(5) -0.006(5) 0.019(6)
C15 0.031(5) 0.028(5) 0.058(5) -0.005(4) -0.003(4) -0.007(4)
C20 0.044(5) 0.037(5) 0.050(5) -0.014(4) -0.011(4) 0.018(4)
C1 0.021(4) 0.028(4) 0.029(4) 0.001(3) 0.003(3) 0.002(3)
C9 0.058(7) 0.082(8) 0.028(4) 0.019(5) -0.005(5) -0.004(6)
C8 0.041(5) 0.070(7) 0.034(5) -0.006(4) 0.014(4) -0.007(5)
C13 0.032(5) 0.055(6) 0.066(6) 0.000(5) 0.011(4) 0.017(5)
C12 0.016(4) 0.043(5) 0.066(6) -0.010(4) 0.005(4) 0.006(4)
C3 0.035(5) 0.120(10) 0.048(6) 0.026(6) -0.002(5) 0.005(6)
C7 0.029(4) 0.043(5) 0.050(5) -0.002(4) 0.001(4) 0.004(4)
C17 0.019(4) 0.037(5) 0.058(5) -0.010(4) 0.002(4) -0.003(4)
C4 0.069(7) 0.097(9) 0.040(6) 0.010(5) -0.010(5) 0.014(7)
C2 0.028(5) 0.098(8) 0.037(5) 0.018(5) -0.011(4) -0.024(5)
C5 0.060(7) 0.075(7) 0.036(6) 0.014(4) 0.005(5) -0.010(6)
C18 0.034(5) 0.058(7) 0.087(8) -0.020(6) -0.002(5) -0.016(5)
C19 0.047(6) 0.023(5) 0.072(6) -0.017(4) -0.001(5) 0.008(4)
N1 0.014(3) 0.035(4) 0.034(3) 0.001(3) -0.001(3) -0.004(3)
N2 0.016(3) 0.038(4) 0.029(3) 0.008(3) 0.003(3) 0.003(3)
N3 0.017(3) 0.018(3) 0.042(4) -0.002(2) -0.002(3) -0.004(2)
N4 0.014(3) 0.023(3) 0.041(4) -0.002(2) 0.002(2) 0.007(3)
N5 0.031(4) 0.056(5) 0.034(4) 0.008(3) 0.002(3) 0.007(3)
N6 0.019(3) 0.031(4) 0.047(4) -0.009(3) 0.003(3) 0.001(3)
N7 0.031(4) 0.061(5) 0.039(4) 0.014(3) 0.008(3) 0.013(4)
N8 0.021(3) 0.024(4) 0.058(4) -0.010(3) -0.008(3) 0.007(3)
O1 0.089(7) 0.160(11) 0.246(15) -0.018(10) -0.023(9) 0.072(8)
O2 0.073(7) 0.346(18) 0.123(9) 0.088(10) 0.000(7) -0.040(9)
O3 0.237(13) 0.158(10) 0.053(5) -0.016(6) -0.046(7) 0.106(9)
O4 0.122(9) 0.195(13) 0.168(11) -0.086(10) 0.022(8) -0.040(9)
Cl1 0.0268(10) 0.0417(12) 0.0359(10) 0.0013(8) -0.0057(8) -0.0023(9)
Cl2 0.0270(9) 0.0393(12) 0.0361(10) 0.0019(9) -0.0056(8) -0.0034(9)
Cl3 0.0304(10) 0.0314(10) 0.0555(12) 0.0029(8) -0.0024(9) -0.0051(9)
Cl4 0.0220(10) 0.0391(13) 0.0824(16) -0.0082(10) 0.0029(10) 0.0059(9)
Cl5 0.074(2) 0.137(3) 0.0530(17) 0.0060(17) -0.0026(16) 0.012(2)
P1 0.0159(8) 0.0267(9) 0.0302(8) -0.0019(10) -0.0010(9) 0.0004(7)
Cu1 0.0176(4) 0.0338(5) 0.0357(4) 0.0028(5) -0.0026(4) -0.0026(4)
Cu2 0.0166(4) 0.0301(5) 0.0442(5) -0.0054(5) -0.0013(5) 0.0007(4)

loop_
_atom_type_symbol
_atom_type_description
_atom_type_scat_dispersion_real
_atom_type_scat_dispersion_imag
_atom_type_scat_source
C C 0.0033 0.0016 'International Tables Vol C Tables 4.2.6.8 and 6.1.1.4'
H H 0.0000 0.0000 'International Tables Vol C Tables 4.2.6.8 and 6.1.1.4'
N N 0.0061 0.0033 'International Tables Vol C Tables 4.2.6.8 and 6.1.1.4'
O O 0.0106 0.0060 'International Tables Vol C Tables 4.2.6.8 and 6.1.1.4'
P P 0.1023 0.0942 'International Tables Vol C Tables 4.2.6.8 and 6.1.1.4'
Cl Cl 0.1484 0.1585 'International Tables Vol C Tables 4.2.6.8 and 6.1.1.4'
Cu Cu 0.3201 1.2651 'International Tables Vol C Tables 4.2.6.8 and 6.1.1.4'

loop_
_geom_angle_atom_site_label_1
_geom_angle_atom_site_label_2
_geom_angle_atom_site_label_3
_geom_angle
_geom_angle_site_symmetry_1
_geom_angle_site_symmetry_3
N7 C6 N2 117.5(6) . .
N7 C6 C7 116.6(7) . .
N2 C6 C7 125.9(7) . .
N3 C11 N6 117.9(6) . .
N3 C11 C12 126.7(7) . .
N6 C11 C12 115.3(7) . .
N8 C16 N4 117.2(6) . .
N8 C16 C17 116.1(7) . .
N4 C16 C17 126.6(7) . .
C15 C14 C13 118.0(8) . .
C9 C10 N7 120.8(9) . .
N6 C15 C14 121.3(7) . .
C19 C20 N8 122.9(8) . .
N5 C1 N1 119.2(7) . .
N5 C1 C2 114.6(7) . .
N1 C1 C2 126.2(7) . .
C10 C9 C8 117.3(8) . .
C9 C8 C7 123.5(9) . .
C12 C13 C14 120.3(8) . .
C13 C12 C11 120.7(8) . .
C2 C3 C4 119.5(9) . .
C8 C7 C6 118.0(8) . .
C18 C17 C16 119.6(8) . .
C5 C4 C3 120.5(9) . .
C3 C2 C1 121.3(8) . .
C4 C5 N5 117.5(9) . .
C17 C18 C19 122.4(9) . .
C20 C19 C18 116.4(8) . .
C1 N1 P1 127.7(5) . .
C1 N1 Cu1 135.3(5) . .
P1 N1 Cu1 97.0(3) . .
C6 N2 P1 124.9(5) . .
C6 N2 Cu1 138.0(5) . .
P1 N2 Cu1 96.4(3) . .
C11 N3 P1 123.5(5) . .
C11 N3 Cu2 139.5(4) . .
P1 N3 Cu2 96.9(3) . .
C16 N4 P1 125.2(5) . .
C16 N4 Cu2 137.8(5) . .
P1 N4 Cu2 97.0(3) . .
C1 N5 C5 126.5(8) . .
C15 N6 C11 124.3(6) . .
C6 N7 C10 123.8(7) . .
C20 N8 C16 122.6(7) . .
Cu2 Cl2 Cu1 91.56(7) . 4_455
O3 Cl5 O1 110.6(7) . .
O3 Cl5 O2 108.8(7) . .
O1 Cl5 O2 116.6(9) . .
O3 Cl5 O4 113.5(8) . .
O1 Cl5 O4 105.3(7) . .
O2 Cl5 O4 101.7(8) . .
N4 P1 N2 119.1(3) . .
N4 P1 N3 94.4(3) . .
N2 P1 N3 116.8(3) . .
N4 P1 N1 116.4(3) . .
N2 P1 N1 94.4(3) . .
N3 P1 N1 117.6(3) . .
N4 P1 Cu2 47.4(2) . .
N2 P1 Cu2 135.3(2) . .
N3 P1 Cu2 47.06(19) . .
N1 P1 Cu2 130.2(2) . .
N4 P1 Cu1 127.0(2) . .
N2 P1 Cu1 48.0(2) . .
N3 P1 Cu1 138.6(2) . .
N1 P1 Cu1 47.0(2) . .
Cu2 P1 Cu1 173.66(7) . .
N1 Cu1 N2 71.1(2) . .
N1 Cu1 Cl1 169.23(18) . .
N2 Cu1 Cl1 98.56(17) . .
N1 Cu1 Cl3 93.69(18) . .
N2 Cu1 Cl3 137.76(18) . .
Cl1 Cu1 Cl3 96.19(8) . .
N1 Cu1 Cl2 91.90(17) . 4
N2 Cu1 Cl2 120.31(19) . 4
Cl1 Cu1 Cl2 90.82(7) . 4
Cl3 Cu1 Cl2 98.72(7) . 4
N1 Cu1 P1 35.98(17) . .
N2 Cu1 P1 35.56(16) . .
Cl1 Cu1 P1 134.00(8) . .
Cl3 Cu1 P1 116.66(7) . .
Cl2 Cu1 P1 113.14(7) 4 .
N3 Cu2 N4 71.6(2) . .
N3 Cu2 Cl4 168.91(17) . .
N4 Cu2 Cl4 98.82(16) . .
N3 Cu2 Cl2 97.07(16) . .
N4 Cu2 Cl2 149.66(17) . .
Cl4 Cu2 Cl2 94.01(8) . .
N3 Cu2 P1 36.02(15) . .
N4 Cu2 P1 35.60(16) . .
Cl4 Cu2 P1 134.32(8) . .
Cl2 Cu2 P1 126.89(7) . .

loop_
_geom_bond_atom_site_label_1
_geom_bond_atom_site_label_2
_geom_bond_distance
_geom_bond_site_symmetry_2
C6 N7 1.342(9) .
C6 N2 1.365(8) .
C6 C7 1.403(10) .
C11 N3 1.351(9) .
C11 N6 1.360(9) .
C11 C12 1.399(9) .
C16 N8 1.352(9) .
C16 N4 1.374(9) .
C16 C17 1.410(10) .
C14 C15 1.332(11) .
C14 C13 1.394(12) .
C10 C9 1.338(11) .
C10 N7 1.349(10) .
C15 N6 1.331(9) .
C20 C19 1.338(12) .
C20 N8 1.341(9) .
C1 N5 1.327(9) .
C1 N1 1.327(9) .
C1 C2 1.429(10) .
C9 C8 1.355(13) .
C8 C7 1.371(12) .
C13 C12 1.373(11) .
C3 C2 1.365(12) .
C3 C4 1.393(14) .
C17 C18 1.364(12) .
C4 C5 1.343(13) .
C5 N5 1.380(10) .
C18 C19 1.374(12) .
N1 P1 1.643(6) .
N1 Cu1 2.047(6) .
N2 P1 1.624(6) .
N2 Cu1 2.077(6) .
N3 P1 1.635(5) .
N3 Cu2 2.036(5) .
N4 P1 1.619(6) .
N4 Cu2 2.047(6) .
O1 Cl5 1.365(10) .
O2 Cl5 1.404(10) .
O3 Cl5 1.361(9) .
O4 Cl5 1.431(11) .
Cl1 Cu1 2.271(2) .
Cl2 Cu2 2.298(2) .
Cl2 Cu1 2.611(2) 4_455
Cl3 Cu1 2.287(2) .
Cl4 Cu2 2.242(2) .
P1 Cu2 2.7610(17) .
P1 Cu1 2.7760(17) .
Cu1 Cl2 2.611(2) 4
